data_4086022
loop_
_publ_author_name
'Kilpatrick, Alexander F. R.'
'Green, Jennifer C.'
'Cloke, F Geoffrey N'

_publ_section_title
;
 The Reductive Activation of CO2 Across a Ti=Ti Double Bond: Synthetic,
 Structural, and Mechanistic Studies.
;
_journal_issue 20
_journal_name_full Organometallics
_journal_page_first 4816
_journal_page_last 4829
_journal_paper_doi 10.1021/acs.organomet.5b00315
_journal_volume 34
_journal_year 2015
_chemical_formula_moiety 'C52 H92 S2 Si4 Ti2'
_chemical_formula_sum 'C52 H92 S2 Si4 Ti2'
_chemical_formula_weight 989.53
_chemical_name_common Compound_13
_chemical_name_systematic
;
 ?
;
_space_group_crystal_system tetragonal
_space_group_IT_number 133
_space_group_name_Hall '-P 4ac 2b'
_space_group_name_H-M_alt 'P 42/n b c'
_symmetry_space_group_name_Hall '-P 4ac 2b'
_symmetry_space_group_name_H-M 'P 42/n b c :2'
_atom_sites_solution_hydrogens geom
_atom_sites_solution_primary iterative
_atom_sites_solution_secondary difmap
_audit_creation_date 2015-01-26
_audit_creation_method
;
Olex2 1.2
(compiled 2014.09.19 svn.r3010 for OlexSys, GUI svn.r4874)
;
_cell_angle_alpha 90
_cell_angle_beta 90
_cell_angle_gamma 90
_cell_formula_units_Z 4
_cell_length_a 15.714(2)
_cell_length_b 15.714(2)
_cell_length_c 24.660(5)
_cell_measurement_reflns_used 39525
_cell_measurement_temperature 100(2)
_cell_measurement_theta_max 27.5
_cell_measurement_theta_min 2.5
_cell_volume 6089.3(17)
_computing_cell_refinement
;
CrystalClear-SM Expert 3.1 b27 (Rigaku, 20112)
;
_computing_data_collection
;
CrystalClear-SM Expert 3.1 b27 (Rigaku, 20112)
;
_computing_data_reduction
;
CrystalClear-SM Expert 3.1 b27 (Rigaku, 20112)
;
_computing_molecular_graphics 'Ortep-3 (Farrugia, 1997)'
_computing_publication_material
;
OLEX2 (Dolomanov et al, 2009), SHELXL-2013 (Sheldrick, 2013), 
PLATON (Spek, 2003), WinGX (Farrugia, 2013)
;
_computing_structure_refinement 'SHELXL-2013 (Sheldrick, 2013)'
_computing_structure_solution
;
Superflip (Palatinus & Chapuis, 2007;Palatinus & van der Lee, 2008;
Palatinus et al., 2012)
;
_diffrn_ambient_temperature 100(2)
_diffrn_detector_area_resol_mean 28.5714
_diffrn_measured_fraction_theta_full 0.991
_diffrn_measured_fraction_theta_max 0.992
_diffrn_measurement_device_type
;
Rigaku Saturn724+ (2x2 bin mode)
;
_diffrn_measurement_method 'profile data from \w-scans'
_diffrn_radiation_type MoK\a
_diffrn_radiation_wavelength 0.71073
_diffrn_reflns_av_R_equivalents 0.0887
_diffrn_reflns_av_unetI/netI 0.0326
_diffrn_reflns_laue_measured_fraction_full 0.991
_diffrn_reflns_laue_measured_fraction_max 0.992
_diffrn_reflns_limit_h_max 19
_diffrn_reflns_limit_h_min -20
_diffrn_reflns_limit_k_max 19
_diffrn_reflns_limit_k_min -20
_diffrn_reflns_limit_l_max 30
_diffrn_reflns_limit_l_min -32
_diffrn_reflns_number 46997
_diffrn_reflns_point_group_measured_fraction_full 0.991
_diffrn_reflns_point_group_measured_fraction_max 0.992
_diffrn_reflns_theta_full 25.242
_diffrn_reflns_theta_max 27.460
_diffrn_reflns_theta_min 3.014
_diffrn_source 'Sealed Tube'
_exptl_absorpt_coefficient_mu 0.439
_exptl_absorpt_correction_T_max 1.000
_exptl_absorpt_correction_T_min 0.630
_exptl_absorpt_correction_type multi-scan
_exptl_absorpt_process_details
;
Multi-scan (Blessing, 1995)
;
_exptl_crystal_colour Red
_exptl_crystal_density_diffrn 1.079
_exptl_crystal_density_method 'not measured'
_exptl_crystal_description Rod
_exptl_crystal_F_000 2144
_exptl_crystal_size_max 0.26
_exptl_crystal_size_mid 0.04
_exptl_crystal_size_min 0.03
_platon_squeeze_details
;
;
_refine_diff_density_max 0.397
_refine_diff_density_min -0.472
_refine_diff_density_rms 0.062
_refine_ls_extinction_method none
_refine_ls_goodness_of_fit_ref 1.280
_refine_ls_hydrogen_treatment constr
_refine_ls_matrix_type full
_refine_ls_number_parameters 161
_refine_ls_number_reflns 3468
_refine_ls_number_restraints 0
_refine_ls_restrained_S_all 1.280
_refine_ls_R_factor_all 0.1026
_refine_ls_R_factor_gt 0.0864
_refine_ls_shift/su_max 0.002
_refine_ls_shift/su_mean 0.000
_refine_ls_structure_factor_coef Fsqd
_refine_ls_weighting_details 'w=1/[\s^2^(Fo^2^)+(0.0487P)^2^+10.6605P] where P=(Fo^2^+2Fc^2^)/3'
_refine_ls_weighting_scheme calc
_refine_ls_wR_factor_gt 0.1710
_refine_ls_wR_factor_ref 0.1786
_reflns_Friedel_coverage 0.000
_reflns_number_gt 2966
_reflns_number_total 3468
_reflns_threshold_expression 'I > 2\s(I)'
_cod_data_source_file om5b00315_si_003.cif
_cod_data_source_block Compound12
_cod_depositor_comments
;
The following automatic conversions were performed:

'_exptl_absorpt_correction_type' value 'Multi-scan' changed to
'multi-scan' according to
/usr/data/users/saulius/crontab/automatic-downloads/rss-feeds/ACS/lib/dictionaries/cif_core.dic
dictionary named 'cif_core.dic' version 2.4.2 from 2011-04-26.

Automatic conversion script
Id: cif_fix_values 3271 2015-04-21 07:52:19Z andrius 

 Adding full bibliography for 4086017--4086022.cif.

 Adding full bibliography for 4086017--4086022.cif.
;
_cod_original_cell_volume 6089(2)
_cod_database_code 4086022
_shelxl_version_number 2013-3
_shelx_space_group_comment
;
The symmetry employed for this shelxl refinement is uniquely defined
by the following loop, which should always be used as a source of
symmetry information in preference to the above space-group names.
They are only intended as comments.
;
_shelx_estimated_absorpt_t_max 0.987
_shelx_estimated_absorpt_t_min 0.894
_olex2_refinement_description
;
1. Others
 Fixed Sof: S1(0.5)
 Fixed U13: Ti1(0)
 Fixed U23: Ti1(0)
 Fixed Uiso: H2(0.045) H4(0.046) H5(0.075) H6A1(0.079) H6A2(0.079) H6A3(0.079)
 H6B1(0.087) H6B2(0.087) H6B3(0.087) H7A(0.102) H7B(0.102) H7C(0.102) H8(0.055)
 H9A(0.101) H9B(0.101) H9C(0.101) H10A(0.11) H10B(0.11) H10C(0.11) H11(0.084)
 H12A(0.054) H12B(0.054) H12C(0.054) H12D(0.07) H12E(0.07) H12F(0.07)
 H13A(0.132) H13B(0.132) H13C(0.132)
 Fixed X: H2(0.9351) H4(0.8262) H5(0.7849) H6A1(0.9094) H6A2(0.9363)
 H6A3(0.8515) H6B1(0.8765) H6B2(0.8889) H6B3(0.7966) H7A(0.7747) H7B(0.7462)
 H7C(0.8375) H8(0.937) H9A(0.9693) H9B(1.0414) H9C(1.0567) H10A(1.0181)
 H10B(1.0874) H10C(1.0715) H11(1.0042) H12A(0.8912) H12B(0.9157) H12C(0.9814)
 H12D(0.8588) H12E(0.8636) H12F(0.9218) H13A(1.0758) H13B(1.0828) H13C(1.0175)
 Ti1(0.75)
 Fixed Y: H2(0.2848) H4(0.3965) H5(0.0167) H6A1(-0.0426) H6A2(-0.0935) H6A3(-
 0.1192) H6B1(-0.0764) H6B2(-0.1217) H6B3(-0.118) H7A(0.0074) H7B(-0.0767) H7C(-
 0.0725) H8(0.0422) H9A(0.1874) H9B(0.1285) H9C(0.1714) H10A(-0.0479)
 H10B(0.026) H10C(-0.0165) H11(0.048) H12A(0.0931) H12B(0.1894) H12C(0.1306)
 H12D(0.0611) H12E(0.1627) H12F(0.1121) H13A(0.1634) H13B(0.1666) H13C(0.2279)
 Ti1(0.25)
 Fixed Z: H2(0.1082) H4(0.1251) H5(0.1653) H6A1(0.2121) H6A2(0.1586)
 H6A3(0.1906) H6B1(0.2058) H6B2(0.1483) H6B3(0.1755) H7A(0.0671) H7B(0.0988)
 H7C(0.0702) H8(0.043) H9A(0.0355) H9B(0.0092) H9C(0.0673) H10A(0.1004)
 H10B(0.107) H10C(0.0489) H11(0.2035) H12A(0.2575) H12B(0.2432) H12C(0.2757)
 H12D(0.2405) H12E(0.2374) H12F(0.2798) H13A(0.1581) H13B(0.2228) H13C(0.1919)
;
_olex2_submission_special_instructions 'No special instructions were received'

loop_
_space_group_symop_operation_xyz
'x, y, z'
'-x+1/2, -y+1/2, z'
'-y+1/2, x, z+1/2'
'y, -x+1/2, z+1/2'
'-x+1/2, y, -z'
'x, -y+1/2, -z'
'y, x, -z+1/2'
'-y+1/2, -x+1/2, -z+1/2'
'-x, -y, -z'
'x-1/2, y-1/2, -z'
'y-1/2, -x, -z-1/2'
'-y, x-1/2, -z-1/2'
'x-1/2, -y, z'
'-x, y-1/2, z'
'-y, -x, z-1/2'
'y-1/2, x-1/2, z-1/2'

loop_
_atom_site_label
_atom_site_type_symbol
_atom_site_fract_x
_atom_site_fract_y
_atom_site_fract_z
_atom_site_U_iso_or_equiv
_atom_site_adp_type
_atom_site_occupancy
_atom_site_site_symmetry_order
_atom_site_calc_flag
_atom_site_refinement_flags_posn
_atom_site_refinement_flags_adp
_atom_site_refinement_flags_occupancy
_atom_site_disorder_assembly
_atom_site_disorder_group
C1 C 0.8456(2) 0.1896(2) 0.12732(13) 0.0303(7) Uani 1 1 d . . . . .
C2 C 0.8783(2) 0.2734(2) 0.11911(15) 0.0375(9) Uani 1 1 d . . . . .
H2 H 0.9351 0.2848 0.1082 0.045 Uiso 1 1 calc R U . . .
C3 C 0.7585(2) 0.2045(2) 0.14499(14) 0.0314(8) Uani 1 1 d . . . . .
C4 C 0.8178(2) 0.3369(2) 0.12875(16) 0.0381(9) Uani 1 1 d . . . . .
H4 H 0.8262 0.3965 0.1251 0.046 Uiso 1 1 calc R U . . .
C5 C 0.8332(4) -0.0042(3) 0.14241(19) 0.0624(15) Uani 1 1 d . . . . .
H5 H 0.7849 0.0167 0.1653 0.075 Uiso 1 1 calc R U . A 1
C6A C 0.8882(17) -0.0717(9) 0.1797(7) 0.053(4) Uani 0.51(5) 1 d . . P B 1
H6A1 H 0.9094 -0.0426 0.2121 0.079 Uiso 0.51(5) 1 calc R U P B 1
H6A2 H 0.9363 -0.0935 0.1586 0.079 Uiso 0.51(5) 1 calc R U P B 1
H6A3 H 0.8515 -0.1192 0.1906 0.079 Uiso 0.51(5) 1 calc R U P B 1
C6B C 0.850(2) -0.0873(12) 0.1705(7) 0.058(5) Uani 0.49(5) 1 d . . P B 2
H6B1 H 0.8765 -0.0764 0.2058 0.087 Uiso 0.49(5) 1 calc R U P B 2
H6B2 H 0.8889 -0.1217 0.1483 0.087 Uiso 0.49(5) 1 calc R U P B 2
H6B3 H 0.7966 -0.1180 0.1755 0.087 Uiso 0.49(5) 1 calc R U P B 2
C7 C 0.7944(4) -0.0397(3) 0.0899(2) 0.0682(16) Uani 1 1 d . . . . .
H7A H 0.7747 0.0074 0.0671 0.102 Uiso 1 1 calc R U . . .
H7B H 0.7462 -0.0767 0.0988 0.102 Uiso 1 1 calc R U . . .
H7C H 0.8375 -0.0725 0.0702 0.102 Uiso 1 1 calc R U . . .
C8 C 0.9756(3) 0.0686(3) 0.07049(15) 0.0462(11) Uani 1 1 d . . . . .
H8 H 0.9370 0.0422 0.0430 0.055 Uiso 1 1 calc R U . . .
C9 C 1.0142(3) 0.1457(4) 0.04324(18) 0.0672(16) Uani 1 1 d . . . . .
H9A H 0.9693 0.1874 0.0355 0.101 Uiso 1 1 calc R U . . .
H9B H 1.0414 0.1285 0.0092 0.101 Uiso 1 1 calc R U . . .
H9C H 1.0567 0.1714 0.0673 0.101 Uiso 1 1 calc R U . . .
C10 C 1.0444(3) 0.0014(4) 0.0828(2) 0.0733(17) Uani 1 1 d . . . . .
H10A H 1.0181 -0.0479 0.1004 0.110 Uiso 1 1 calc R U . . .
H10B H 1.0874 0.0260 0.1070 0.110 Uiso 1 1 calc R U . . .
H10C H 1.0715 -0.0165 0.0489 0.110 Uiso 1 1 calc R U . . .
C11 C 0.9749(4) 0.1034(3) 0.19626(15) 0.0697(19) Uani 1 1 d . . . . .
H11 H 1.0042 0.0480 0.2035 0.084 Uiso 1 1 calc R U . C 1
C12A C 0.9378(16) 0.1314(10) 0.2474(5) 0.036(4) Uani 0.45(4) 1 d . . P D 1
H12A H 0.8912 0.0931 0.2575 0.054 Uiso 0.45(4) 1 calc R U P D 1
H12B H 0.9157 0.1894 0.2432 0.054 Uiso 0.45(4) 1 calc R U P D 1
H12C H 0.9814 0.1306 0.2757 0.054 Uiso 0.45(4) 1 calc R U P D 1
C12B C 0.8965(16) 0.1106(11) 0.2435(3) 0.046(4) Uani 0.55(4) 1 d . . P D 2
H12D H 0.8588 0.0611 0.2405 0.070 Uiso 0.55(4) 1 calc R U P D 2
H12E H 0.8636 0.1627 0.2374 0.070 Uiso 0.55(4) 1 calc R U P D 2
H12F H 0.9218 0.1121 0.2798 0.070 Uiso 0.55(4) 1 calc R U P D 2
C13 C 1.0439(4) 0.1714(4) 0.1918(2) 0.088(2) Uani 1 1 d . . . . .
H13A H 1.0758 0.1634 0.1581 0.132 Uiso 1 1 calc R U . . .
H13B H 1.0828 0.1666 0.2228 0.132 Uiso 1 1 calc R U . . .
H13C H 1.0175 0.2279 0.1919 0.132 Uiso 1 1 calc R U . . .
Si1 Si 0.90817(7) 0.08858(7) 0.13231(4) 0.0384(3) Uani 1 1 d . . . . .
S1 S 0.71430(11) 0.14727(10) 0.00597(6) 0.0247(3) Uani 0.5 1 d . . P . .
Ti1 Ti 0.7500 0.2500 0.06367(4) 0.0287(2) Uani 1 2 d S T P . .

loop_
_atom_site_aniso_label
_atom_site_aniso_U_11
_atom_site_aniso_U_22
_atom_site_aniso_U_33
_atom_site_aniso_U_23
_atom_site_aniso_U_13
_atom_site_aniso_U_12
C1 0.0314(18) 0.0341(18) 0.0254(16) 0.0102(13) 0.0012(13) 0.0116(14)
C2 0.0255(17) 0.045(2) 0.042(2) 0.0168(17) -0.0076(15) 0.0029(15)
C3 0.0329(18) 0.0277(17) 0.0336(17) 0.0028(14) 0.0064(14) 0.0104(14)
C4 0.0307(18) 0.0268(18) 0.057(2) 0.0066(16) -0.0181(17) 0.0050(15)
C5 0.094(4) 0.039(2) 0.054(3) 0.018(2) 0.034(3) 0.029(3)
C6A 0.059(9) 0.028(5) 0.071(8) 0.022(5) -0.027(7) -0.007(5)
C6B 0.078(13) 0.043(7) 0.052(7) 0.015(5) -0.020(7) 0.002(8)
C7 0.072(3) 0.038(2) 0.095(4) 0.017(3) 0.024(3) 0.010(2)
C8 0.044(2) 0.074(3) 0.0209(17) -0.0083(18) 0.0028(15) 0.015(2)
C9 0.060(3) 0.106(4) 0.036(2) -0.013(3) 0.025(2) -0.007(3)
C10 0.061(3) 0.104(4) 0.055(3) -0.030(3) 0.004(2) 0.044(3)
C11 0.123(5) 0.070(3) 0.0161(18) -0.0068(19) -0.017(2) 0.071(3)
C12A 0.047(9) 0.043(6) 0.018(4) -0.005(4) -0.007(5) 0.012(6)
C12B 0.067(11) 0.061(6) 0.011(3) -0.008(4) -0.010(4) 0.026(7)
C13 0.116(5) 0.089(4) 0.058(3) -0.023(3) -0.055(4) 0.049(4)
Si1 0.0491(6) 0.0479(6) 0.0182(4) 0.0089(4) 0.0082(4) 0.0313(5)
S1 0.0360(8) 0.0243(7) 0.0140(7) -0.0008(6) 0.0050(6) -0.0069(6)
Ti1 0.0244(4) 0.0234(4) 0.0384(5) 0.000 0.000 0.0035(3)

loop_
_atom_type_symbol
_atom_type_description
_atom_type_scat_dispersion_real
_atom_type_scat_dispersion_imag
_atom_type_scat_source
C C 0.0033 0.0016 'International Tables Vol C Tables 4.2.6.8 and 6.1.1.4'
H H 0.0000 0.0000 'International Tables Vol C Tables 4.2.6.8 and 6.1.1.4'
Si Si 0.0817 0.0704 'International Tables Vol C Tables 4.2.6.8 and 6.1.1.4'
S S 0.1246 0.1234 'International Tables Vol C Tables 4.2.6.8 and 6.1.1.4'
Ti Ti 0.2776 0.4457 'International Tables Vol C Tables 4.2.6.8 and 6.1.1.4'

loop_
_geom_angle_atom_site_label_1
_geom_angle_atom_site_label_2
_geom_angle_atom_site_label_3
_geom_angle
_geom_angle_site_symmetry_1
_geom_angle_site_symmetry_3
C2 C1 C3 103.4(3) . .
C2 C1 Si1 127.1(3) . .
C2 C1 Ti1 76.38(19) . .
C3 C1 Si1 127.7(3) . .
C3 C1 Ti1 62.46(18) . .
Si1 C1 Ti1 135.75(19) . .
C1 C2 Ti1 69.3(2) . .
C4 C2 C1 113.0(3) . .
C4 C2 Ti1 69.2(2) . .
C1 C3 C3 109.3(4) . 2_655
C1 C3 Ti1 80.30(19) . .
C3 C3 Ti1 70.08(9) 2_655 .
C4 C3 C1 129.4(3) 2_655 .
C4 C3 C3 107.2(4) 2_655 2_655
C4 C3 Ti1 80.6(2) 2_655 .
C2 C4 C3 107.1(3) . 2_655
C2 C4 Ti1 77.2(2) . .
C3 C4 Ti1 63.00(19) 2_655 .
C6A C5 Si1 104.1(10) . .
C6B C5 C7 98.2(12) . .
C6B C5 Si1 128.3(16) . .
C7 C5 C6A 116.4(8) . .
C7 C5 Si1 114.6(3) . .
C9 C8 C10 110.9(4) . .
C9 C8 Si1 116.8(3) . .
C10 C8 Si1 110.4(3) . .
C12A C11 C13 97.7(11) . .
C12A C11 Si1 122.1(10) . .
C12B C11 Si1 100.2(8) . .
C13 C11 C12B 121.1(9) . .
C13 C11 Si1 114.6(3) . .
C1 Si1 C5 109.56(19) . .
C1 Si1 C8 112.59(18) . .
C1 Si1 C11 103.89(18) . .
C5 Si1 C11 109.1(3) . .
C8 Si1 C5 109.2(2) . .
C8 Si1 C11 112.3(2) . .
S1 S1 Ti1 66.19(9) 5_655 5_655
S1 S1 Ti1 85.32(11) 5_655 .
Ti1 S1 Ti1 84.92(6) . 5_655
C1 Ti1 C1 97.10(17) . 2_655
C1 Ti1 C2 95.24(13) . 2_655
C1 Ti1 C2 95.24(13) 2_655 .
C1 Ti1 C2 34.30(12) . .
C1 Ti1 C2 34.30(12) 2_655 2_655
C1 Ti1 S1 151.98(10) . 6
C1 Ti1 S1 93.19(9) . 5_655
C1 Ti1 S1 93.19(9) 2_655 6
C1 Ti1 S1 151.98(10) 2_655 5_655
C2 Ti1 C2 112.57(18) . 2_655
C3 Ti1 C1 37.24(12) 2_655 2_655
C3 Ti1 C1 63.34(12) 2_655 .
C3 Ti1 C1 63.34(12) . 2_655
C3 Ti1 C1 37.24(12) . .
C3 Ti1 C2 58.62(14) 2_655 .
C3 Ti1 C2 58.62(14) . 2_655
C3 Ti1 C2 58.47(13) 2_655 2_655
C3 Ti1 C2 58.47(13) . .
C3 Ti1 C3 39.84(18) 2_655 .
C3 Ti1 C4 36.44(14) 2_655 .
C3 Ti1 C4 61.75(14) 2_655 2_655
C3 Ti1 C4 61.75(14) . .
C3 Ti1 C4 36.44(14) . 2_655
C3 Ti1 S1 154.69(10) 2_655 5_655
C3 Ti1 S1 111.97(10) 2_655 2_655
C3 Ti1 S1 111.97(10) . .
C3 Ti1 S1 115.39(9) 2_655 6
C3 Ti1 S1 146.00(11) . 2_655
C3 Ti1 S1 146.00(11) 2_655 .
C3 Ti1 S1 154.69(10) . 6
C3 Ti1 S1 115.39(9) . 5_655
C4 Ti1 C1 59.72(12) 2_655 2_655
C4 Ti1 C1 66.70(13) . 2_655
C4 Ti1 C1 66.70(13) 2_655 .
C4 Ti1 C1 59.72(12) . .
C4 Ti1 C2 33.61(12) . .
C4 Ti1 C2 94.50(13) . 2_655
C4 Ti1 C2 94.50(13) 2_655 .
C4 Ti1 C2 33.61(12) 2_655 2_655
C4 Ti1 C4 94.4(2) . 2_655
C4 Ti1 S1 139.69(10) . 5_655
C4 Ti1 S1 139.69(10) 2_655 6
C4 Ti1 S1 101.59(10) . 6
C4 Ti1 S1 101.59(10) 2_655 5_655
S1 Ti1 C1 107.01(10) 2_655 2_655
S1 Ti1 C1 123.68(9) . 2_655
S1 Ti1 C1 107.01(10) . .
S1 Ti1 C1 123.68(9) 2_655 .
S1 Ti1 C2 92.33(9) 2_655 .
S1 Ti1 C2 132.05(10) . .
S1 Ti1 C2 118.92(9) 6 .
S1 Ti1 C2 132.05(10) 2_655 2_655
S1 Ti1 C2 92.32(9) . 2_655
S1 Ti1 C2 107.66(10) 5_655 .
S1 Ti1 C2 107.66(10) 6 2_655
S1 Ti1 C2 118.92(9) 5_655 2_655
S1 Ti1 C4 84.33(10) 2_655 .
S1 Ti1 C4 165.58(9) 2_655 2_655
S1 Ti1 C4 165.58(9) . .
S1 Ti1 C4 84.33(10) . 2_655
S1 Ti1 S1 28.50(8) . 5_655
S1 Ti1 S1 28.50(8) 2_655 6
S1 Ti1 S1 88.38(7) . 6
S1 Ti1 S1 100.44(8) . 2_655
S1 Ti1 S1 89.73(8) 5_655 6
S1 Ti1 S1 88.38(7) 2_655 5_655

loop_
_geom_bond_atom_site_label_1
_geom_bond_atom_site_label_2
_geom_bond_distance
_geom_bond_site_symmetry_2
C1 C2 1.428(5) .
C1 C3 1.456(5) .
C1 Si1 1.871(3) .
C1 Ti1 2.371(3) .
C2 C4 1.398(5) .
C2 Ti1 2.463(4) .
C3 C3 1.454(6) 2_655
C3 C4 1.422(5) 2_655
C3 Ti1 2.133(4) .
C4 C3 1.422(5) 2_655
C4 Ti1 2.361(4) .
C5 C6A 1.649(17) .
C5 C6B 1.502(13) .
C5 C7 1.537(8) .
C5 Si1 1.891(6) .
C8 C9 1.512(7) .
C8 C10 1.541(6) .
C8 Si1 1.883(4) .
C11 C12A 1.457(11) .
C11 C12B 1.700(18) .
C11 C13 1.527(9) .
C11 Si1 1.908(5) .
S1 S1 1.160(3) 5_655
S1 Ti1 2.2238(16) .
S1 Ti1 2.4227(16) 5_655
Ti1 C1 2.371(3) 2_655
Ti1 C2 2.463(4) 2_655
Ti1 C3 2.133(4) 2_655
Ti1 C4 2.361(4) 2_655
Ti1 S1 2.4227(16) 6
Ti1 S1 2.4227(16) 5_655
Ti1 S1 2.2239(16) 2_655

loop_
_geom_torsion_atom_site_label_1
_geom_torsion_atom_site_label_2
_geom_torsion_atom_site_label_3
_geom_torsion_atom_site_label_4
_geom_torsion
_geom_torsion_site_symmetry_4
C1 C2 C4 C3 1.0(4) 2_655
C1 C2 C4 Ti1 -55.2(3) .
C2 C1 C3 C3 1.8(3) 2_655
C2 C1 C3 C4 135.8(4) 2_655
C2 C1 C3 Ti1 66.6(2) .
C2 C1 Si1 C5 -179.3(3) .
C2 C1 Si1 C8 -57.6(4) .
C2 C1 Si1 C11 64.2(4) .
C3 C1 C2 C4 -1.8(4) .
C3 C1 C2 Ti1 -56.9(2) .
C3 C1 Si1 C5 18.8(4) .
C3 C1 Si1 C8 140.5(3) .
C3 C1 Si1 C11 -97.7(4) .
C6A C5 Si1 C1 -148.2(6) .
C6A C5 Si1 C8 88.1(6) .
C6A C5 Si1 C11 -35.1(6) .
C6B C5 Si1 C1 -152.2(8) .
C6B C5 Si1 C8 84.1(9) .
C6B C5 Si1 C11 -39.1(9) .
C7 C5 Si1 C1 83.6(4) .
C7 C5 Si1 C8 -40.1(4) .
C7 C5 Si1 C11 -163.2(3) .
C9 C8 Si1 C1 35.4(4) .
C9 C8 Si1 C5 157.3(4) .
C9 C8 Si1 C11 -81.5(4) .
C10 C8 Si1 C1 163.3(3) .
C10 C8 Si1 C5 -74.8(4) .
C10 C8 Si1 C11 46.4(4) .
Si1 C1 C2 C4 -167.1(3) .
Si1 C1 C2 Ti1 137.8(3) .
Si1 C1 C3 C3 167.1(2) 2_655
Si1 C1 C3 C4 -59.0(5) 2_655
Si1 C1 C3 Ti1 -128.2(3) .
Ti1 C1 C2 C4 55.1(3) .
Ti1 C1 C3 C3 -64.76(12) 2_655
Ti1 C1 C3 C4 69.2(4) 2_655
Ti1 C1 Si1 C5 -68.7(3) .
Ti1 C1 Si1 C8 53.0(3) .
Ti1 C1 Si1 C11 174.8(3) .
Ti1 C2 C4 C3 56.2(2) 2_655

loop_
_platon_squeeze_void_nr
_platon_squeeze_void_average_x
_platon_squeeze_void_average_y
_platon_squeeze_void_average_z
_platon_squeeze_void_volume
_platon_squeeze_void_count_electrons
_platon_squeeze_void_content
1 0.250 0.250 0.500 122 5 ' '
2 0.250 0.250 1.000 123 5 ' '
3 0.250 0.250 0.750 27 1 ' '
4 0.250 0.250 0.250 27 1 ' '
5 0.750 0.750 0.500 122 5 ' '
6 0.750 0.750 0.000 123 5 ' '
7 0.750 0.750 0.250 27 1 ' '
8 0.750 0.750 0.750 27 1 ' '
